data_7052453
loop_
_publ_author_name
'Pascu, Sofia I.'
'Jarrosson, Thibaut'
'Naumann, Christoph'
'Otto, Sijbren'
'Kaiser, Guido'
'Sanders, Jeremy K. M.'

_publ_section_title
;
 Cation-reinforced donor-acceptor pseudorotaxanes
;
_journal_issue 1
_journal_name_full 'New Journal of Chemistry'
_journal_page_first 80
_journal_paper_doi 10.1039/b415418e
_journal_volume 29
_journal_year 2005
_chemical_compound_source
;
?
;
_chemical_formula_moiety ' C108 H76 B2 Cl4 F40 Li2 N2 O16 '
_chemical_formula_sum 'C108 H76 B2 Cl4 F40 Li2 N2 O16'
_chemical_formula_weight 2595.03
_chemical_name_systematic
;
?
;
_space_group_IT_number 2
_symmetry_cell_setting triclinic
_symmetry_space_group_name_Hall '-P 1'
_symmetry_space_group_name_H-M 'P -1'
_atom_sites_solution_hydrogens geom
_atom_sites_solution_primary direct
_cell_angle_alpha 103.2331(7)
_cell_angle_beta 90.1735(7)
_cell_angle_gamma 94.5532(7)
_cell_formula_units_Z 1
_cell_length_a 10.7147(2)
_cell_length_b 13.4449(2)
_cell_length_c 19.5512(3)
_cell_measurement_reflns_used 20750
_cell_measurement_temperature 180
_cell_measurement_theta_max 27
_cell_measurement_theta_min 5
_cell_volume 2732.42(8)
_computing_cell_refinement
;
Denzo/Scalepack (Otwinowski & Minor, 1996)
;
_computing_data_collection
;
COLLECT (Nonius BV, 1997)
;
_computing_data_reduction
;
Denzo/Scalepack (Otwinowski & Minor, 1996)
;
_computing_molecular_graphics
;
CAMERON (Watkin et al 1996)
;
_computing_publication_material
;
CRYSTALS (Watkin et al 2001)
;
_computing_structure_refinement
;
CRYSTALS (Watkin et al 2001)
;
_computing_structure_solution
;
SIR97 (Altomare et al, 1999)
;
_diffrn_ambient_temperature 180(2)
_diffrn_measured_fraction_theta_full 0.98
_diffrn_measured_fraction_theta_max 0.974
_diffrn_measurement_device_type
;
Enraf Nonius Kappa CCD
;
_diffrn_measurement_method \w
_diffrn_radiation_monochromator graphite
_diffrn_radiation_type 'Mo K\a'
_diffrn_radiation_wavelength 0.71073
_diffrn_reflns_av_R_equivalents 0.045
_diffrn_reflns_limit_h_max 13
_diffrn_reflns_limit_h_min -13
_diffrn_reflns_limit_k_max 17
_diffrn_reflns_limit_k_min -17
_diffrn_reflns_limit_l_max 25
_diffrn_reflns_limit_l_min -25
_diffrn_reflns_number 26977
_diffrn_reflns_theta_full 27.48
_diffrn_reflns_theta_max 27.518
_diffrn_reflns_theta_min 5.124
_exptl_absorpt_coefficient_mu 0.243
_exptl_absorpt_correction_T_max 0.983
_exptl_absorpt_correction_T_min 0.934
_exptl_absorpt_correction_type multi-scan
_exptl_absorpt_process_details
;
multi-scan from symmetry-related measurements
Sortav (Blessing 1995)
;
_exptl_crystal_colour ' red '
_exptl_crystal_density_diffrn 1.577
_exptl_crystal_description ' block '
_exptl_crystal_F_000 1310.000
_exptl_crystal_size_max 0.36
_exptl_crystal_size_mid 0.24
_exptl_crystal_size_min 0.12
_refine_diff_density_max 0.54
_refine_diff_density_min -0.72
_refine_ls_extinction_method None
_refine_ls_goodness_of_fit_ref 1.0940
_refine_ls_hydrogen_treatment mixed
_refine_ls_matrix_type full
_refine_ls_number_parameters 784
_refine_ls_number_reflns 8775
_refine_ls_R_factor_all 0.0682
_refine_ls_R_factor_gt 0.0452
_refine_ls_shift/su_max 0.002676
_refine_ls_structure_factor_coef F
_refine_ls_weighting_details
;
Method = Prince modified Chebychev polynomial, (Watkin, 1994)
W = [weight] * [1-(deltaF/6*sigmaF)^2]^2

2.06 0.801 1.63
;
_refine_ls_weighting_scheme calc
_refine_ls_wR_factor_all 0.0666
_refine_ls_wR_factor_gt 0.0562
_refine_ls_wR_factor_ref 0.0562
_reflns_limit_h_max 13
_reflns_limit_h_min -13
_reflns_limit_k_max 16
_reflns_limit_k_min -17
_reflns_limit_l_max 25
_reflns_limit_l_min 0
_reflns_number_gt 8775
_reflns_number_total 12240
_reflns_threshold_expression I>3.00u(I)
_cod_data_source_file b415418e.txt
_cod_data_source_block 2
_cod_depositor_comments
;
The following automatic conversions were performed:
'_symmetry_cell_setting' value 'Triclinic' changed to 'triclinic'
according to '/home/saulius/struct/CIF-dictionaries/cif_core.dic'
dictionary named 'cif_core.dic' version 2.4.1 from 2010-06-29.

Automatic conversion script
Id: cif_fix_enum 1527 2010-12-29 10:47:43Z saulius 
;
_cod_original_sg_symbol_H-M 'P -1 '
_cod_original_formula_sum ' C108 H76 B2 Cl4 F40 Li2 N2 O16 '
_cod_database_code 7052453

loop_
_symmetry_equiv_pos_as_xyz
x,y,z
-x,-y,-z

loop_
_atom_site_label
_atom_site_type_symbol
_atom_site_fract_x
_atom_site_fract_y
_atom_site_fract_z
_atom_site_U_iso_or_equiv
_atom_site_occupancy
_atom_site_adp_type
_atom_site_attached_hydrogens
N1 N 0.02193(14) 1.25618(11) 0.05543(8) 0.0277 1.0000 Uani .
B1 B -0.2914(2) 0.73868(15) 0.3715(1) 0.0277 1.0000 Uani .
F1 F -0.14202(13) 0.6211(1) 0.43967(7) 0.0459 1.0000 Uani .
F2 F 0.08860(15) 0.66989(14) 0.49368(8) 0.0653 1.0000 Uani .
F3 F 0.21707(15) 0.84968(16) 0.4858(1) 0.0802 1.0000 Uani .
F4 F 0.10450(15) 0.98310(13) 0.42285(9) 0.0674 1.0000 Uani .
F5 F -0.12421(12) 0.9375(1) 0.36923(7) 0.0467 1.0000 Uani .
F6 F -0.26802(13) 0.77121(11) 0.53400(6) 0.0467 1.0000 Uani .
F7 F -0.44559(15) 0.71905(12) 0.61546(6) 0.0550 1.0000 Uani .
F8 F -0.67251(15) 0.62851(13) 0.56064(7) 0.0583 1.0000 Uani .
F9 F -0.71281(13) 0.58701(13) 0.41827(7) 0.0578 1.0000 Uani .
F10 F -0.53744(11) 0.6397(1) 0.33524(6) 0.0394 1.0000 Uani .
F11 F -0.16132(11) 0.75204(8) 0.24442(6) 0.0373 1.0000 Uani .
F12 F -0.13121(13) 0.60330(11) 0.13062(7) 0.0485 1.0000 Uani .
F13 F -0.22371(13) 0.4060(1) 0.12715(7) 0.0507 1.0000 Uani .
F14 F -0.32591(12) 0.36101(9) 0.24437(8) 0.0450 1.0000 Uani .
F15 F -0.36048(13) 0.50599(9) 0.35618(6) 0.0424 1.0000 Uani .
F16 F -0.42528(12) 0.73889(9) 0.23037(6) 0.0396 1.0000 Uani .
F17 F -0.55012(14) 0.88802(12) 0.20549(7) 0.0555 1.0000 Uani .
F18 F -0.56935(16) 1.06299(12) 0.3067(1) 0.0660 1.0000 Uani .
F19 F -0.45623(15) 1.0837(1) 0.43494(9) 0.0597 1.0000 Uani .
F20 F -0.32739(12) 0.93349(9) 0.46115(6) 0.0417 1.0000 Uani .
Li1 Li 0.1299(4) 1.2458(3) 0.25456(17) 0.0387 1.0000 Uani .
O1 O -0.04399(14) 1.2446(1) -0.05893(7) 0.0342 1.0000 Uani .
O2 O 0.07107(13) 1.2151(1) 0.15995(6) 0.0329 1.0000 Uani .
O3 O -0.21492(13) 1.1190(1) 0.20879(7) 0.0333 1.0000 Uani .
O4 O -0.05350(13) 1.2798(1) 0.29929(7) 0.0345 1.0000 Uani .
O5 O 0.16389(12) 1.3934(1) 0.29679(7) 0.0318 1.0000 Uani .
O6 O 0.32387(12) 1.2801(1) 0.21004(7) 0.0350 1.0000 Uani .
O7 O 0.35060(13) 1.1201(1) 0.08244(7) 0.0323 1.0000 Uani .
O8 O 0.18005(15) 0.15988(12) 0.31650(8) 0.0455 1.0000 Uani .
C1 C -0.01590(16) 1.20386(13) -0.01293(9) 0.0264 1.0000 Uani .
C2 C -0.01221(15) 1.09289(13) -0.01432(9) 0.0237 1.0000 Uani .
C3 C 0.02331(15) 1.08464(13) 0.05274(8) 0.0236 1.0000 Uani .
C4 C 0.04335(15) 1.18987(13) 0.09765(9) 0.0255 1.0000 Uani .
C5 C -0.03767(16) 1.00832(13) -0.06960(8) 0.0244 1.0000 Uani .
C6 C 0.03555(18) 1.36774(14) 0.0774(1) 0.0310 1.0000 Uani .
C7 C 0.16180(18) 1.41375(14) 0.0585(1) 0.0305 1.0000 Uani .
C8 C 0.1674(2) 1.53084(15) 0.07994(11) 0.0361 1.0000 Uani .
C9 C 0.2877(2) 1.58418(15) 0.05915(11) 0.0400 1.0000 Uani .
C10 C 0.4049(2) 1.57030(17) 0.09833(12) 0.0436 1.0000 Uani .
C11 C 0.5211(3) 1.6263(2) 0.07548(14) 0.0576 1.0000 Uani .
C12 C -0.23612(16) 1.03012(13) 0.15820(9) 0.0274 1.0000 Uani .
C13 C -0.21905(18) 0.93399(14) 0.1680(1) 0.0309 1.0000 Uani .
C14 C -0.24570(18) 0.84715(14) 0.1120(1) 0.0316 1.0000 Uani .
C15 C -0.28442(17) 0.85695(13) 0.0475(1) 0.0286 1.0000 Uani .
C16 C -0.33658(15) 0.96924(13) -0.03168(9) 0.0262 1.0000 Uani .
C17 C -0.35200(17) 1.06513(15) -0.0420(1) 0.0311 1.0000 Uani .
C18 C -0.33096(18) 1.15129(14) 0.0145(1) 0.0328 1.0000 Uani .
C19 C -0.29415(17) 1.14232(14) 0.0798(1) 0.0296 1.0000 Uani .
C20 C -0.27775(15) 1.04384(13) 0.09159(9) 0.0251 1.0000 Uani .
C21 C -0.30023(16) 0.95541(13) 0.03579(9) 0.0261 1.0000 Uani .
C22 C -0.1605(2) 1.11042(15) 0.2739(1) 0.0358 1.0000 Uani .
C23 C -0.1473(2) 1.21486(16) 0.3232(1) 0.0388 1.0000 Uani .
C24 C -0.0338(2) 1.37751(16) 0.34728(11) 0.0388 1.0000 Uani .
C25 C 0.0520(2) 1.44430(15) 0.31285(11) 0.0385 1.0000 Uani .
C26 C 0.24969(19) 1.44293(15) 0.2570(1) 0.0347 1.0000 Uani .
C27 C 0.36374(19) 1.38376(15) 0.2452(1) 0.0347 1.0000 Uani .
C28 C 0.42866(18) 1.22092(16) 0.1928(1) 0.0347 1.0000 Uani .
C29 C 0.38869(18) 1.11412(15) 0.1518(1) 0.0339 1.0000 Uani .
C30 C -0.14929(18) 0.77757(15) 0.4038(1) 0.0318 1.0000 Uani .
C31 C -0.0843(2) 0.71316(16) 0.4348(1) 0.0372 1.0000 Uani .
C32 C 0.0357(2) 0.7359(2) 0.46273(11) 0.0473 1.0000 Uani .
C33 C 0.1001(2) 0.8275(2) 0.45917(12) 0.0533 1.0000 Uani .
C34 C 0.0430(2) 0.89350(19) 0.42797(12) 0.0478 1.0000 Uani .
C35 C -0.0784(2) 0.86763(16) 0.40054(11) 0.0379 1.0000 Uani .
C36 C -0.39073(18) 0.70570(14) 0.42874(9) 0.0296 1.0000 Uani .
C37 C -0.3765(2) 0.72405(15) 0.5015(1) 0.0343 1.0000 Uani .
C38 C -0.4680(2) 0.69775(16) 0.5455(1) 0.0392 1.0000 Uani .
C39 C -0.5823(2) 0.65271(17) 0.51859(11) 0.0396 1.0000 Uani .
C40 C -0.6026(2) 0.63300(17) 0.44678(11) 0.0394 1.0000 Uani .
C41 C -0.50938(19) 0.66111(15) 0.40509(9) 0.0326 1.0000 Uani .
C42 C -0.26927(17) 0.63996(13) 0.30566(9) 0.0267 1.0000 Uani .
C43 C -0.30441(18) 0.53728(14) 0.3022(1) 0.0304 1.0000 Uani .
C44 C -0.28788(18) 0.45883(14) 0.24382(11) 0.0330 1.0000 Uani .
C45 C -0.23286(18) 0.48074(15) 0.1854(1) 0.0348 1.0000 Uani .
C46 C -0.18809(18) 0.58045(16) 0.1870(1) 0.0330 1.0000 Uani .
C47 C -0.20612(17) 0.65566(14) 0.2466(1) 0.0293 1.0000 Uani .
C48 C -0.36463(17) 0.82959(14) 0.3468(1) 0.0292 1.0000 Uani .
C49 C -0.42571(18) 0.82293(15) 0.2835(1) 0.0316 1.0000 Uani .
C50 C -0.4937(2) 0.89994(17) 0.26899(11) 0.0400 1.0000 Uani .
C51 C -0.5038(2) 0.98774(17) 0.31986(13) 0.0437 1.0000 Uani .
C52 C -0.4470(2) 0.99777(15) 0.38451(12) 0.0411 1.0000 Uani .
C53 C -0.37982(19) 0.91952(14) 0.3966(1) 0.0329 1.0000 Uani .
C54 C 0.1468(3) 0.7832(2) 0.21138(13) 0.0534 1.0000 Uani .
Cl1 Cl 0.12860(9) 0.91289(5) 0.24357(4) 0.0712 1.0000 Uani .
Cl2 Cl 0.18045(16) 0.72148(8) 0.27622(4) 0.1229 1.0000 Uani .
H51 H -0.0641 1.0140 -0.1175 0.0295 1.0000 Uiso .
H61 H -0.0322 1.3957 0.0539 0.0365 1.0000 Uiso .
H62 H 0.0266 1.3881 0.1295 0.0365 1.0000 Uiso .
H71 H 0.1732 1.3916 0.0066 0.0360 1.0000 Uiso .
H72 H 0.2301 1.3892 0.0837 0.0360 1.0000 Uiso .
H81 H 0.0949 1.5539 0.0570 0.0438 1.0000 Uiso .
H82 H 0.1602 1.5519 0.1322 0.0438 1.0000 Uiso .
H91 H 0.2770 1.6593 0.0681 0.0483 1.0000 Uiso .
H92 H 0.2999 1.5565 0.0078 0.0483 1.0000 Uiso .
H101 H 0.3937 1.5976 0.1498 0.0510 1.0000 Uiso .
H102 H 0.4173 1.4955 0.0892 0.0510 1.0000 Uiso .
H111 H 0.5959 1.6151 0.1026 0.0647 1.0000 Uiso .
H112 H 0.5100 1.7013 0.0848 0.0647 1.0000 Uiso .
H113 H 0.5335 1.5991 0.0241 0.0647 1.0000 Uiso .
H131 H -0.1880 0.9255 0.2145 0.0376 1.0000 Uiso .
H141 H -0.2360 0.7772 0.1199 0.0387 1.0000 Uiso .
H151 H -0.3016 0.7946 0.0085 0.0343 1.0000 Uiso .
H171 H -0.3780 1.0738 -0.0893 0.0384 1.0000 Uiso .
H181 H -0.3432 1.2209 0.0067 0.0403 1.0000 Uiso .
H191 H -0.2789 1.2048 0.1189 0.0355 1.0000 Uiso .
H221 H -0.2157 1.0625 0.2951 0.0430 1.0000 Uiso .
H222 H -0.0761 1.0835 0.2655 0.0430 1.0000 Uiso .
H231 H -0.2292 1.2462 0.3253 0.0455 1.0000 Uiso .
H232 H -0.1230 1.2077 0.3712 0.0455 1.0000 Uiso .
H241 H -0.1155 1.4085 0.3576 0.0444 1.0000 Uiso .
H242 H 0.0055 1.3698 0.3920 0.0444 1.0000 Uiso .
H251 H 0.0717 1.5128 0.3456 0.0452 1.0000 Uiso .
H252 H 0.0118 1.4536 0.2688 0.0452 1.0000 Uiso .
H261 H 0.2736 1.5148 0.2835 0.0416 1.0000 Uiso .
H262 H 0.2101 1.4439 0.2108 0.0416 1.0000 Uiso .
H271 H 0.4240 1.4147 0.2154 0.0410 1.0000 Uiso .
H272 H 0.4051 1.3849 0.2913 0.0410 1.0000 Uiso .
H281 H 0.4873 1.2551 0.1639 0.0407 1.0000 Uiso .
H282 H 0.4725 1.2169 0.2372 0.0407 1.0000 Uiso .
H291 H 0.4603 1.0700 0.1489 0.0407 1.0000 Uiso .
H292 H 0.3170 1.0843 0.1754 0.0407 1.0000 Uiso .
H541 H 0.2167 0.7763 0.1773 0.0637 1.0000 Uiso .
H542 H 0.0673 0.7496 0.1866 0.0637 1.0000 Uiso .

loop_
_atom_site_aniso_label
_atom_site_aniso_U_11
_atom_site_aniso_U_22
_atom_site_aniso_U_33
_atom_site_aniso_U_23
_atom_site_aniso_U_13
_atom_site_aniso_U_12
N1 0.0295(8) 0.0254(7) 0.0272(7) 0.0056(6) 0.0007(6) -0.0020(6)
B1 0.032(1) 0.0259(9) 0.0251(9) 0.0064(7) -0.0022(8) 0.0034(7)
F1 0.0514(7) 0.0466(7) 0.0440(7) 0.0166(6) -0.0047(6) 0.0132(6)
F2 0.0569(9) 0.0991(12) 0.0461(8) 0.0200(8) -0.0116(7) 0.0346(8)
F3 0.0410(8) 0.1092(14) 0.0779(11) -0.003(1) -0.0282(8) 0.0020(8)
F4 0.0502(8) 0.0606(9) 0.0778(11) -0.0033(8) -0.0045(8) -0.0206(7)
F5 0.0456(7) 0.0373(6) 0.0585(8) 0.0152(6) -0.0019(6) -0.0010(5)
F6 0.0525(7) 0.0589(8) 0.0257(5) 0.0048(5) -0.0093(5) 0.0013(6)
F7 0.078(1) 0.0684(9) 0.0217(6) 0.0143(6) 0.0025(6) 0.0146(7)
F8 0.0649(9) 0.074(1) 0.0436(7) 0.0269(7) 0.0223(7) 0.0124(7)
F9 0.0394(7) 0.0848(11) 0.0450(7) 0.0118(7) 0.0061(6) -0.0107(7)
F10 0.0366(6) 0.0555(7) 0.0244(5) 0.0080(5) -0.0029(4) -0.0021(5)
F11 0.0455(7) 0.0307(6) 0.0382(6) 0.0141(5) 0.0050(5) 0.0004(5)
F12 0.0570(8) 0.0533(8) 0.0361(6) 0.0110(6) 0.0173(6) 0.0080(6)
F13 0.0500(8) 0.0437(7) 0.0476(7) -0.0122(6) 0.0098(6) 0.0057(6)
F14 0.0416(7) 0.0245(5) 0.0654(8) 0.0041(5) 0.0031(6) -0.0011(5)
F15 0.0593(8) 0.0327(6) 0.0389(6) 0.0157(5) 0.0105(6) 0.0031(5)
F16 0.0494(7) 0.0415(6) 0.0270(5) 0.0038(5) -0.0077(5) 0.0104(5)
F17 0.0599(9) 0.0660(9) 0.0478(7) 0.0236(7) -0.0144(6) 0.0188(7)
F18 0.071(1) 0.0476(8) 0.0860(11) 0.0217(8) -0.0110(8) 0.0289(7)
F19 0.0673(9) 0.0351(7) 0.071(1) -0.0048(6) -0.0045(8) 0.0188(6)
F20 0.0524(7) 0.0355(6) 0.0330(6) -0.0022(5) -0.0067(5) 0.0075(5)
Li1 0.056(2) 0.0298(16) 0.0298(16) 0.0058(13) -0.0094(15) 0.0043(14)
O1 0.0447(8) 0.0307(7) 0.0302(7) 0.0132(5) -0.0049(6) 0.0035(6)
O2 0.0359(7) 0.0381(7) 0.0222(6) 0.0036(5) -0.0024(5) -0.0023(5)
O3 0.0433(8) 0.0286(6) 0.0270(6) 0.0051(5) -0.0040(5) 0.0009(5)
O4 0.0389(7) 0.0317(7) 0.0288(6) -0.0001(5) 0.0031(5) -0.0015(5)
O5 0.0355(7) 0.0287(6) 0.0307(6) 0.0058(5) -0.0000(5) 0.0022(5)
O6 0.0296(7) 0.0345(7) 0.0369(7) 0.0015(6) -0.0015(5) -0.0017(5)
O7 0.0420(7) 0.0281(6) 0.0261(6) 0.0048(5) -0.0027(5) 0.0028(5)
O8 0.0511(9) 0.0467(8) 0.0421(8) 0.0158(7) -0.0122(7) 0.0081(7)
C1 0.0242(8) 0.0290(8) 0.0263(8) 0.0081(7) 0.0001(6) -0.0013(6)
C2 0.0212(8) 0.0274(8) 0.0230(8) 0.0081(6) 0.0005(6) -0.0025(6)
C3 0.0204(7) 0.0290(8) 0.0213(7) 0.0066(6) -0.0001(6) -0.0019(6)
C4 0.0220(8) 0.0281(8) 0.0251(8) 0.0047(7) -0.0006(6) -0.0020(6)
C5 0.0237(8) 0.0286(8) 0.0213(7) 0.0083(6) -0.0022(6) -0.0023(6)
C6 0.0329(9) 0.0264(8) 0.0318(9) 0.0034(7) -0.0007(7) 0.0016(7)
C7 0.0338(9) 0.0249(8) 0.0315(9) 0.0046(7) 0.0032(7) -0.0009(7)
C8 0.0427(11) 0.0264(9) 0.041(1) 0.0108(8) 0.0017(8) 0.0012(8)
C9 0.0513(12) 0.0296(9) 0.0399(11) 0.0131(8) -0.0000(9) -0.0069(8)
C10 0.0469(12) 0.0403(11) 0.0404(11) 0.0061(9) -0.0004(9) -0.0071(9)
C11 0.0504(14) 0.0592(15) 0.0522(14) -0.0020(12) 0.0047(11) -0.0193(11)
C12 0.0256(8) 0.0274(8) 0.0283(8) 0.0060(7) 0.0021(7) -0.0027(6)
C13 0.0327(9) 0.0312(9) 0.0301(9) 0.0118(7) 0.0011(7) -0.0031(7)
C14 0.035(1) 0.0267(8) 0.0351(9) 0.0128(7) 0.0032(8) -0.0015(7)
C15 0.0288(9) 0.0239(8) 0.0330(9) 0.0074(7) 0.0019(7) -0.0015(6)
C16 0.0215(8) 0.0299(9) 0.0271(8) 0.0066(7) 0.0024(6) 0.0012(6)
C17 0.0309(9) 0.0345(9) 0.0305(9) 0.0121(7) 0.0007(7) 0.0050(7)
C18 0.037(1) 0.0265(9) 0.038(1) 0.0112(7) 0.0036(8) 0.0067(7)
C19 0.0300(9) 0.0251(8) 0.0336(9) 0.0060(7) 0.0038(7) 0.0030(7)
C20 0.0211(8) 0.0259(8) 0.0290(8) 0.0077(7) 0.0053(6) 0.0012(6)
C21 0.0217(8) 0.0264(8) 0.0312(9) 0.0089(7) 0.0026(6) 0.0001(6)
C22 0.0432(11) 0.037(1) 0.0275(9) 0.0099(8) -0.0044(8) -0.0038(8)
C23 0.0464(11) 0.0404(11) 0.0270(9) 0.0048(8) 0.0013(8) -0.0044(9)
C24 0.0396(11) 0.038(1) 0.034(1) -0.0030(8) 0.0025(8) 0.0034(8)
C25 0.0409(11) 0.0289(9) 0.0433(11) 0.0019(8) 0.0001(9) 0.0071(8)
C26 0.039(1) 0.0299(9) 0.035(1) 0.0088(8) -0.0022(8) -0.0022(7)
C27 0.035(1) 0.034(1) 0.0338(9) 0.0068(8) -0.0034(8) -0.0047(8)
C28 0.0267(9) 0.041(1) 0.0335(9) 0.0035(8) -0.0032(7) 0.0031(8)
C29 0.033(1) 0.039(1) 0.0297(9) 0.0075(8) -0.0022(7) 0.0048(8)
C30 0.0336(9) 0.0337(9) 0.0261(8) 0.0023(7) -0.0037(7) 0.0043(7)
C31 0.0394(11) 0.0427(11) 0.0288(9) 0.0054(8) -0.0032(8) 0.0085(8)
C32 0.0448(12) 0.0673(15) 0.029(1) 0.004(1) -0.0072(9) 0.0227(11)
C33 0.0375(12) 0.0732(17) 0.0396(12) -0.0065(11) -0.0113(9) 0.0037(11)
C34 0.0400(12) 0.0510(13) 0.0435(12) -0.005(1) -0.0020(9) -0.004(1)
C35 0.036(1) 0.038(1) 0.035(1) 0.0008(8) -0.0019(8) 0.0006(8)
C36 0.037(1) 0.0274(8) 0.0245(8) 0.0056(7) 0.0004(7) 0.0056(7)
C37 0.0444(11) 0.0334(9) 0.0258(9) 0.0071(7) -0.0041(8) 0.0069(8)
C38 0.0598(13) 0.0402(11) 0.0210(8) 0.0101(8) 0.0026(8) 0.0163(9)
C39 0.0472(12) 0.0428(11) 0.033(1) 0.0163(8) 0.0133(9) 0.0101(9)
C40 0.0398(11) 0.0449(11) 0.034(1) 0.0102(8) 0.0039(8) 0.0031(9)
C41 0.037(1) 0.037(1) 0.0230(8) 0.0069(7) -0.0001(7) 0.0043(8)
C42 0.0292(9) 0.0260(8) 0.0258(8) 0.0072(7) -0.0032(7) 0.0036(6)
C43 0.0314(9) 0.0296(9) 0.0319(9) 0.0105(7) 0.0009(7) 0.0029(7)
C44 0.0316(9) 0.0228(8) 0.043(1) 0.0049(7) -0.0051(8) 0.0021(7)
C45 0.0297(9) 0.036(1) 0.0349(9) -0.0012(8) 0.0015(7) 0.0074(7)
C46 0.0311(9) 0.040(1) 0.0288(9) 0.0096(8) 0.0055(7) 0.0057(7)
C47 0.0304(9) 0.0278(8) 0.0308(9) 0.0087(7) -0.0022(7) 0.0026(7)
C48 0.0318(9) 0.0262(8) 0.0306(9) 0.0089(7) -0.0005(7) 0.0026(7)
C49 0.0338(9) 0.0330(9) 0.0299(9) 0.0107(7) 0.0006(7) 0.0048(7)
C50 0.0381(11) 0.0449(11) 0.0417(11) 0.0180(9) -0.0066(9) 0.0083(9)
C51 0.0420(11) 0.0380(11) 0.0574(13) 0.020(1) -0.002(1) 0.0146(9)
C52 0.0430(11) 0.0286(9) 0.0497(12) 0.0028(8) 0.0037(9) 0.0084(8)
C53 0.036(1) 0.0305(9) 0.0308(9) 0.0047(7) -0.0026(7) 0.0034(7)
C54 0.0668(16) 0.0466(13) 0.0457(13) 0.009(1) -0.0083(11) 0.0035(11)
Cl1 0.1087(6) 0.0441(3) 0.0606(4) 0.0080(3) -0.0078(4) 0.0171(3)
Cl2 0.2522(15) 0.0780(6) 0.0500(4) 0.0135(4) -0.0119(6) 0.0881(8)

loop_
_atom_type_symbol
_atom_type_scat_dispersion_real
_atom_type_scat_dispersion_imag
_atom_type_scat_Cromer_Mann_a1
_atom_type_scat_Cromer_Mann_b1
_atom_type_scat_Cromer_Mann_a2
_atom_type_scat_Cromer_Mann_b2
_atom_type_scat_Cromer_Mann_a3
_atom_type_scat_Cromer_Mann_b3
_atom_type_scat_Cromer_Mann_a4
_atom_type_scat_Cromer_Mann_b4
_atom_type_scat_Cromer_Mann_c
_atom_type_scat_source
'C   ' 0.0033 0.0016 2.3100 20.8439 1.0200 10.2075 1.5886 0.5687 0.8650 51.6512 0.2156 International_Tables_Vol_IV_Table_2.2B
'H   ' 0.0000 0.0000 0.4930 10.5109 0.3229 26.1257 0.1402 3.1424 0.0408 57.7998 0.0030 International_Tables_Vol_IV_Table_2.2B
'F   ' 0.0171 0.0103 3.5392 10.2825 2.6412 4.2944 1.5170 0.2615 1.0243 26.1476 0.2776 International_Tables_Vol_IV_Table_2.2B
'O   ' 0.0106 0.0060 3.0485 13.2771 2.2868 5.7011 1.5463 0.3239 0.8670 32.9089 0.2508 International_Tables_Vol_IV_Table_2.2B
'N   ' 0.0061 0.0033 12.2126 0.0057 3.1322 9.8933 2.0125 28.9975 1.1663 0.5826 -11.5290 International_Tables_Vol_IV_Table_2.2B
'B   ' 0.0013 0.0007 2.0545 23.2185 1.3326 1.0210 1.0979 60.3498 0.7068 0.1403 -0.1932 International_Tables_Vol_IV_Table_2.2B
'Li  ' -0.0003 0.0001 1.1282 3.9546 0.7508 1.0524 0.6175 85.3905 0.4653 168.2610 0.0377 International_Tables_Vol_IV_Table_2.2B
'Cl  ' 0.1484 0.1585 11.4604 0.0104 7.1964 1.1662 6.2556 18.5194 1.6455 47.7784 -9.5574 International_Tables_Vol_IV_Table_2.2B

loop_
_geom_angle_atom_site_label_1
_geom_angle_site_symmetry_1
_geom_angle_atom_site_label_2
_geom_angle_site_symmetry_2
_geom_angle_atom_site_label_3
_geom_angle_site_symmetry_3
_geom_angle
_geom_angle_publ_flag
C1 . N1 . C4 . 111.97(14) yes
C1 . N1 . C6 . 122.61(15) yes
C4 . N1 . C6 . 125.41(14) yes
C30 . B1 . C36 . 114.23(15) yes
C30 . B1 . C42 . 103.69(14) yes
C36 . B1 . C42 . 111.46(14) yes
C30 . B1 . C48 . 113.53(15) yes
C36 . B1 . C48 . 101.13(14) yes
C42 . B1 . C48 . 113.18(14) yes
C12 . O3 . C22 . 116.57(14) yes
C23 . O4 . C24 . 111.59(15) yes
C25 . O5 . C26 . 113.29(15) yes
C27 . O6 . C28 . 110.82(14) yes
C16 2_575 O7 . C29 . 117.73(14) yes
N1 . C1 . O1 . 124.66(16) yes
N1 . C1 . C2 . 105.65(14) yes
O1 . C1 . C2 . 129.69(16) yes
C1 . C2 . C3 . 107.86(14) yes
C1 . C2 . C5 . 129.38(15) yes
C3 . C2 . C5 . 122.76(15) yes
C2 . C3 . C4 . 107.75(14) yes
C2 . C3 . C5 2_575 123.00(16) yes
C4 . C3 . C5 2_575 129.24(15) yes
N1 . C4 . O2 . 125.33(16) yes
N1 . C4 . C3 . 106.70(14) yes
O2 . C4 . C3 . 127.96(16) yes
C2 . C5 . C3 2_575 114.24(15) yes
C2 . C5 . H51 . 122.883 no
C3 2_575 C5 . H51 . 122.877 no
N1 . C6 . C7 . 112.86(15) yes
N1 . C6 . H61 . 108.622 no
C7 . C6 . H61 . 108.620 no
N1 . C6 . H62 . 108.619 no
C7 . C6 . H62 . 108.615 no
H61 . C6 . H62 . 109.465 no
C6 . C7 . C8 . 110.05(16) yes
C6 . C7 . H71 . 109.324 no
C8 . C7 . H71 . 109.329 no
C6 . C7 . H72 . 109.328 no
C8 . C7 . H72 . 109.330 no
H71 . C7 . H72 . 109.465 no
C7 . C8 . C9 . 113.91(17) yes
C7 . C8 . H81 . 108.356 no
C9 . C8 . H81 . 108.350 no
C7 . C8 . H82 . 108.356 no
C9 . C8 . H82 . 108.350 no
H81 . C8 . H82 . 109.465 no
C8 . C9 . C10 . 114.97(17) yes
C8 . C9 . H91 . 108.079 no
C10 . C9 . H91 . 108.082 no
C8 . C9 . H92 . 108.076 no
C10 . C9 . H92 . 108.080 no
H91 . C9 . H92 . 109.469 no
C9 . C10 . C11 . 112.2(2) yes
C9 . C10 . H101 . 108.789 no
C11 . C10 . H101 . 108.793 no
C9 . C10 . H102 . 108.793 no
C11 . C10 . H102 . 108.794 no
H101 . C10 . H102 . 109.466 no
C10 . C11 . H111 . 109.462 no
C10 . C11 . H112 . 109.465 no
H111 . C11 . H112 . 109.472 no
C10 . C11 . H113 . 109.467 no
H111 . C11 . H113 . 109.479 no
H112 . C11 . H113 . 109.481 no
O3 . C12 . C13 . 124.54(16) yes
O3 . C12 . C20 . 114.54(15) yes
C13 . C12 . C20 . 120.92(16) yes
C12 . C13 . C14 . 119.62(17) yes
C12 . C13 . H131 . 120.190 no
C14 . C13 . H131 . 120.193 no
C13 . C14 . C15 . 121.30(16) yes
C13 . C14 . H141 . 119.347 no
C15 . C14 . H141 . 119.349 no
C14 . C15 . C21 . 120.01(16) yes
C14 . C15 . H151 . 119.994 no
C21 . C15 . H151 . 119.994 no
O7 2_575 C16 . C17 . 125.38(16) yes
O7 2_575 C16 . C21 . 113.67(15) yes
C17 . C16 . C21 . 120.93(16) yes
C16 . C17 . C18 . 119.60(17) yes
C16 . C17 . H171 . 120.201 no
C18 . C17 . H171 . 120.203 no
C17 . C18 . C19 . 121.73(16) yes
C17 . C18 . H181 . 119.138 no
C19 . C18 . H181 . 119.131 no
C18 . C19 . C20 . 119.60(17) yes
C18 . C19 . H191 . 120.201 no
C20 . C19 . H191 . 120.200 no
C12 . C20 . C19 . 122.01(16) yes
C12 . C20 . C21 . 118.13(15) yes
C19 . C20 . C21 . 119.84(16) yes
C15 . C21 . C16 . 121.73(16) yes
C15 . C21 . C20 . 119.98(16) yes
C16 . C21 . C20 . 118.28(15) yes
O3 . C22 . C23 . 108.86(16) yes
O3 . C22 . H221 . 109.630 no
C23 . C22 . H221 . 109.626 no
O3 . C22 . H222 . 109.624 no
C23 . C22 . H222 . 109.619 no
H221 . C22 . H222 . 109.464 no
O4 . C23 . C22 . 110.42(16) yes
O4 . C23 . H231 . 109.231 no
C22 . C23 . H231 . 109.230 no
O4 . C23 . H232 . 109.239 no
C22 . C23 . H232 . 109.240 no
H231 . C23 . H232 . 109.468 no
O4 . C24 . C25 . 107.30(16) yes
O4 . C24 . H241 . 110.017 no
C25 . C24 . H241 . 110.006 no
O4 . C24 . H242 . 110.013 no
C25 . C24 . H242 . 110.010 no
H241 . C24 . H242 . 109.465 no
O5 . C25 . C24 . 106.98(16) yes
O5 . C25 . H251 . 110.084 no
C24 . C25 . H251 . 110.090 no
O5 . C25 . H252 . 110.094 no
C24 . C25 . H252 . 110.097 no
H251 . C25 . H252 . 109.472 no
O5 . C26 . C27 . 108.02(15) yes
O5 . C26 . H261 . 109.838 no
C27 . C26 . H261 . 109.832 no
O5 . C26 . H262 . 109.836 no
C27 . C26 . H262 . 109.835 no
H261 . C26 . H262 . 109.459 no
O6 . C27 . C26 . 107.75(15) yes
O6 . C27 . H271 . 109.892 no
C26 . C27 . H271 . 109.902 no
O6 . C27 . H272 . 109.902 no
C26 . C27 . H272 . 109.905 no
H271 . C27 . H272 . 109.468 no
O6 . C28 . C29 . 111.29(15) yes
O6 . C28 . H281 . 109.013 no
C29 . C28 . H281 . 109.014 no
O6 . C28 . H282 . 109.017 no
C29 . C28 . H282 . 109.017 no
H281 . C28 . H282 . 109.465 no
O7 . C29 . C28 . 108.00(16) yes
O7 . C29 . H291 . 109.836 no
C28 . C29 . H291 . 109.832 no
O7 . C29 . H292 . 109.845 no
C28 . C29 . H292 . 109.838 no
H291 . C29 . H292 . 109.466 no
B1 . C30 . C31 . 119.16(17) yes
B1 . C30 . C35 . 127.73(17) yes
C31 . C30 . C35 . 112.97(18) yes
F1 . C31 . C30 . 118.92(18) yes
F1 . C31 . C32 . 116.27(19) yes
C30 . C31 . C32 . 124.8(2) yes
F2 . C32 . C31 . 120.2(2) yes
F2 . C32 . C33 . 120.4(2) yes
C31 . C32 . C33 . 119.4(2) yes
F3 . C33 . C32 . 119.7(2) yes
F3 . C33 . C34 . 121.3(3) yes
C32 . C33 . C34 . 119.0(2) yes
F4 . C34 . C33 . 120.3(2) yes
F4 . C34 . C35 . 119.9(2) yes
C33 . C34 . C35 . 119.8(2) yes
F5 . C35 . C30 . 121.35(17) yes
F5 . C35 . C34 . 114.65(19) yes
C30 . C35 . C34 . 124.0(2) yes
B1 . C36 . C37 . 128.39(17) yes
B1 . C36 . C41 . 118.93(15) yes
C37 . C36 . C41 . 112.45(17) yes
F6 . C37 . C36 . 120.44(18) yes
F6 . C37 . C38 . 115.47(17) yes
C36 . C37 . C38 . 124.08(19) yes
F7 . C38 . C37 . 119.8(2) yes
F7 . C38 . C39 . 119.80(19) yes
C37 . C38 . C39 . 120.42(18) yes
F8 . C39 . C38 . 121.09(19) yes
F8 . C39 . C40 . 120.6(2) yes
C38 . C39 . C40 . 118.31(19) yes
F9 . C40 . C39 . 120.05(19) yes
F9 . C40 . C41 . 120.64(18) yes
C39 . C40 . C41 . 119.3(2) yes
F10 . C41 . C36 . 119.11(16) yes
F10 . C41 . C40 . 115.50(17) yes
C36 . C41 . C40 . 125.36(18) yes
B1 . C42 . C43 . 127.16(16) yes
B1 . C42 . C47 . 119.93(15) yes
C43 . C42 . C47 . 112.89(16) yes
F15 . C43 . C42 . 121.74(16) yes
F15 . C43 . C44 . 114.27(16) yes
C42 . C43 . C44 . 123.99(17) yes
F14 . C44 . C43 . 120.33(18) yes
F14 . C44 . C45 . 119.78(17) yes
C43 . C44 . C45 . 119.89(17) yes
F13 . C45 . C44 . 120.16(18) yes
F13 . C45 . C46 . 120.72(18) yes
C44 . C45 . C46 . 119.12(17) yes
F12 . C46 . C45 . 120.08(18) yes
F12 . C46 . C47 . 121.24(18) yes
C45 . C46 . C47 . 118.66(17) yes
F11 . C47 . C42 . 119.08(16) yes
F11 . C47 . C46 . 115.74(16) yes
C42 . C47 . C46 . 125.15(17) yes
B1 . C48 . C49 . 127.36(16) yes
B1 . C48 . C53 . 118.21(16) yes
C49 . C48 . C53 . 114.04(16) yes
F16 . C49 . C48 . 121.86(16) yes
F16 . C49 . C50 . 114.30(17) yes
C48 . C49 . C50 . 123.83(18) yes
F17 . C50 . C49 . 120.3(2) yes
F17 . C50 . C51 . 120.20(18) yes
C49 . C50 . C51 . 119.46(19) yes
F18 . C51 . C50 . 120.2(2) yes
F18 . C51 . C52 . 120.5(2) yes
C50 . C51 . C52 . 119.28(18) yes
F19 . C52 . C51 . 119.82(19) yes
F19 . C52 . C53 . 120.8(2) yes
C51 . C52 . C53 . 119.33(19) yes
F20 . C53 . C48 . 119.47(16) yes
F20 . C53 . C52 . 116.51(17) yes
C48 . C53 . C52 . 124.03(18) yes
Cl1 . C54 . Cl2 . 113.01(14) yes
Cl1 . C54 . H541 . 108.582 no
Cl2 . C54 . H541 . 108.585 no
Cl1 . C54 . H542 . 108.576 no
Cl2 . C54 . H542 . 108.581 no
H541 . C54 . H542 . 109.468 no

loop_
_geom_bond_atom_site_label_1
_geom_bond_site_symmetry_1
_geom_bond_atom_site_label_2
_geom_bond_site_symmetry_2
_geom_bond_distance
_geom_bond_publ_flag
N1 . C1 . 1.402(2) yes
N1 . C4 . 1.377(2) yes
N1 . C6 . 1.458(2) yes
B1 . C30 . 1.646(3) yes
B1 . C36 . 1.656(3) yes
B1 . C42 . 1.656(3) yes
B1 . C48 . 1.662(3) yes
F1 . C31 . 1.363(3) yes
F2 . C32 . 1.342(3) yes
F3 . C33 . 1.340(3) yes
F4 . C34 . 1.351(3) yes
F5 . C35 . 1.354(3) yes
F6 . C37 . 1.360(2) yes
F7 . C38 . 1.349(2) yes
F8 . C39 . 1.339(2) yes
F9 . C40 . 1.345(3) yes
F10 . C41 . 1.357(2) yes
F11 . C47 . 1.355(2) yes
F12 . C46 . 1.346(2) yes
F13 . C45 . 1.346(2) yes
F14 . C44 . 1.348(2) yes
F15 . C43 . 1.349(2) yes
F16 . C49 . 1.349(2) yes
F17 . C50 . 1.350(2) yes
F18 . C51 . 1.348(2) yes
F19 . C52 . 1.347(2) yes
F20 . C53 . 1.347(2) yes
O1 . C1 . 1.204(2) yes
O2 . C4 . 1.216(2) yes
O3 . C12 . 1.368(2) yes
O3 . C22 . 1.431(2) yes
O4 . C23 . 1.429(3) yes
O4 . C24 . 1.429(2) yes
O5 . C25 . 1.428(2) yes
O5 . C26 . 1.428(2) yes
O6 . C27 . 1.437(2) yes
O6 . C28 . 1.424(2) yes
O7 . C16 2_575 1.370(2) yes
O7 . C29 . 1.437(2) yes
C1 . C2 . 1.490(2) yes
C2 . C3 . 1.395(2) yes
C2 . C5 . 1.386(2) yes
C3 . C4 . 1.483(2) yes
C3 . C5 2_575 1.383(2) yes
C5 . H51 . 1.000 no
C6 . C7 . 1.524(3) yes
C6 . H61 . 1.000 no
C6 . H62 . 1.000 no
C7 . C8 . 1.530(3) yes
C7 . H71 . 1.000 no
C7 . H72 . 1.000 no
C8 . C9 . 1.527(3) yes
C8 . H81 . 1.000 no
C8 . H82 . 1.000 no
C9 . C10 . 1.515(3) yes
C9 . H91 . 1.000 no
C9 . H92 . 1.000 no
C10 . C11 . 1.524(3) yes
C10 . H101 . 1.000 no
C10 . H102 . 1.000 no
C11 . H111 . 1.000 no
C11 . H112 . 1.000 no
C11 . H113 . 1.000 no
C12 . C13 . 1.375(3) yes
C12 . C20 . 1.431(2) yes
C13 . C14 . 1.415(3) yes
C13 . H131 . 1.000 no
C14 . C15 . 1.365(3) yes
C14 . H141 . 1.000 no
C15 . C21 . 1.417(2) yes
C15 . H151 . 1.000 no
C16 . C17 . 1.372(3) yes
C16 . C21 . 1.431(2) yes
C17 . C18 . 1.408(3) yes
C17 . H171 . 1.000 no
C18 . C19 . 1.369(3) yes
C18 . H181 . 1.000 no
C19 . C20 . 1.419(2) yes
C19 . H191 . 1.000 no
C20 . C21 . 1.422(2) yes
C22 . C23 . 1.506(3) yes
C22 . H221 . 1.000 no
C22 . H222 . 1.000 no
C23 . H231 . 1.000 no
C23 . H232 . 1.000 no
C24 . C25 . 1.502(3) yes
C24 . H241 . 1.000 no
C24 . H242 . 1.000 no
C25 . H251 . 1.000 no
C25 . H252 . 1.000 no
C26 . C27 . 1.500(3) yes
C26 . H261 . 1.000 no
C26 . H262 . 1.000 no
C27 . H271 . 1.000 no
C27 . H272 . 1.000 no
C28 . C29 . 1.504(3) yes
C28 . H281 . 1.000 no
C28 . H282 . 1.000 no
C29 . H291 . 1.000 no
C29 . H292 . 1.000 no
C30 . C31 . 1.391(3) yes
C30 . C35 . 1.392(3) yes
C31 . C32 . 1.379(3) yes
C32 . C33 . 1.378(4) yes
C33 . C34 . 1.366(4) yes
C34 . C35 . 1.393(3) yes
C36 . C37 . 1.393(2) yes
C36 . C41 . 1.392(3) yes
C37 . C38 . 1.384(3) yes
C38 . C39 . 1.369(3) yes
C39 . C40 . 1.381(3) yes
C40 . C41 . 1.375(3) yes
C42 . C43 . 1.388(2) yes
C42 . C47 . 1.390(3) yes
C43 . C44 . 1.388(3) yes
C44 . C45 . 1.366(3) yes
C45 . C46 . 1.381(3) yes
C46 . C47 . 1.381(3) yes
C48 . C49 . 1.379(3) yes
C48 . C53 . 1.389(3) yes
C49 . C50 . 1.392(3) yes
C50 . C51 . 1.370(3) yes
C51 . C52 . 1.375(3) yes
C52 . C53 . 1.383(3) yes
C54 . Cl1 . 1.740(3) yes
C54 . Cl2 . 1.718(3) yes
C54 . H541 . 1.000 no
C54 . H542 . 1.000 no
